data_1100537
loop_
_publ_author_name
'Bach, Thorsten'
'Schr\"oder, J\"urgen'
'Brandl, Trixie'
'Hecht, J\"urgen'
'Harms, Klaus'

_publ_section_title
;
 Facial diastereoselectivity in the photocycloaddition of chiral
 N-acyl enamines to benzaldehyde
;
_journal_coden_ASTM TETRAB
_journal_issue 18
_journal_name_full Tetrahedron
_journal_page_first 4507
_journal_page_last 4520
_journal_paper_doi 10.1016/s0040-4020(98)00161-6
_journal_volume 54
_journal_year 1998
_chemical_formula_sum 'C19 H21 N O3'
_space_group_IT_number 19
_symmetry_cell_setting orthorhombic
_symmetry_Int_Tables_number 19
_symmetry_space_group_name_Hall 'P 2ac 2ab'
_symmetry_space_group_name_H-M 'P 21 21 21'
_cell_angle_alpha 90
_cell_angle_beta 90
_cell_angle_gamma 90
_cell_formula_units_Z 4
_cell_length_a 6.373(1)
_cell_length_b 14.800(1)
_cell_length_c 17.892(1)
_cod_original_formula_sum 'C19 H21 N1 O3'
_cod_database_code 1100537

loop_
_symmetry_equiv_pos_site_id
_symmetry_equiv_pos_as_xyz
1 x,y,z
2 1/2-x,-y,1/2+z
3 1/2+x,1/2-y,-z
4 -x,1/2+y,1/2-z

loop_
_atom_site_label
_atom_site_type_symbol
_atom_site_fract_x
_atom_site_fract_y
_atom_site_fract_z
O1 O 0.8496(4) 0.29730(16) 0.89571(16)
C1 C 0.6834(6) 0.2456(2) 0.9262(2)
H1 H 0.55220 0.27750 0.91850
H2 H 0.70450 0.23940 0.97960
C2 C 0.6674(5) 0.1524(2) 0.89146(19)
H3 H 0.79450 0.11910 0.90540
C3 C 0.6565(6) 0.1533(2) 0.80620(19)
H4 H 0.52940 0.18400 0.79070
H5 H 0.77510 0.18690 0.78670
C4 C 0.6584(6) 0.0595(2) 0.77371(18)
C5 C 0.4795(7) 0.0214(3) 0.7430(2)
H6 H 0.35550 0.05440 0.74150
C6 C 0.4845(8) -0.0660(3) 0.7144(3)
H7 H 0.36340 -0.09130 0.69430
C7 C 0.6667(9) -0.1149(3) 0.7157(2)
H8 H 0.66990 -0.17290 0.69560
C8 C 0.8440(8) -0.0787(3) 0.7466(2)
H9 H 0.96710 -0.11230 0.74820
C9 C 0.8403(6) 0.0079(3) 0.7754(2)
H10 H 0.96170 0.03200 0.79620
C10 C 0.6406(7) 0.0129(2) 1.0292(2)
H11 H 0.58200 0.05370 1.06610
H12 H 0.78120 0.03340 1.01720
C11 C 0.6503(7) -0.0820(2) 1.0613(2)
C12 C 0.7987(7) -0.1432(3) 1.0362(3)
H13 H 0.89400 -0.12590 0.99950
C13 C 0.8068(9) -0.2301(3) 1.0653(3)
H14 H 0.90990 -0.26980 1.04880
C14 C 0.6664(10) -0.2578(3) 1.1174(3)
H15 H 0.67270 -0.31620 1.13650
C15 C 0.5154(10) -0.1991(3) 1.1416(2)
H16 H 0.41630 -0.21790 1.17640
C16 C 0.5103(9) -0.1117(3) 1.1142(2)
H17 H 0.40910 -0.07200 1.13220
C17 C 0.2874(5) 0.1256(2) 0.91102(19)
N1 N 0.4869(4) 0.10409(17) 0.92486(16)
O2 O 0.2175(4) 0.19082(18) 0.87896(15)
C18 C 0.5067(6) 0.0143(2) 0.9596(2)
H18 H 0.55760 -0.03000 0.92320
C19 C 0.2762(7) -0.0037(4) 0.9791(4)
H19 H 0.23640 -0.06440 0.96450
H20 H 0.25340 0.00290 1.03250
O3 O 0.1570(4) 0.06116(18) 0.93900(15)
H21 H 0.969(11) 0.258(4) 0.890(4)

loop_
_atom_type_symbol
_atom_type_radius_bond
C 0.68
H 0.23
N 0.68
O 0.68
